data_4122727
loop_
_publ_author_name
'Inomata, Koya'
'Watanabe, Takahito'
'Tobita, Hiromi'

_publ_section_title
;
 Cationic Metallogermylene and Dicationic Dimetallodigermenes: Synthesis
 by Chloride Abstraction from N-Heterocyclic Carbene-Stabilized
 Chlorometallogermylenes.
;
_journal_issue 41
_journal_name_full 'Journal of the American Chemical Society'
_journal_page_first 14341
_journal_paper_doi 10.1021/ja506018f
_journal_volume 136
_journal_year 2014
_chemical_formula_sum 'C20 H27 Cl Ge N2 O3 W'
_chemical_formula_weight 635.33
_chemical_name_systematic
; 
 ? 
;
_space_group_IT_number 14
_symmetry_cell_setting monoclinic
_symmetry_space_group_name_Hall '-P 2yab'
_symmetry_space_group_name_H-M 'P 1 21/a 1'
_atom_sites_solution_hydrogens geom
_atom_sites_solution_primary heavy
_atom_sites_solution_secondary difmap
_audit_creation_method SHELXL-97
_cell_angle_alpha 90.00
_cell_angle_beta 110.9789(14)
_cell_angle_gamma 90.00
_cell_formula_units_Z 4
_cell_length_a 15.1009(11)
_cell_length_b 8.6137(6)
_cell_length_c 18.7415(13)
_cell_measurement_reflns_used 40663
_cell_measurement_temperature 140(2)
_cell_measurement_theta_max 27.48
_cell_measurement_theta_min 1.45
_cell_volume 2276.2(3)
_computing_cell_refinement PROCESS-AUTO
_computing_data_collection PROCESS-AUTO
_computing_data_reduction 'teXsan Ver.1.11'
_computing_molecular_graphics 'Yadokari-XG 2009'
_computing_publication_material 'Yadokari-XG 2009'
_computing_structure_refinement 'SHELXL-97 (Sheldrick, 1997)'
_computing_structure_solution 'SHELXS-97 (Sheldrick, 1997)'
_diffrn_ambient_temperature 140(2)
_diffrn_detector_area_resol_mean 10.00
_diffrn_measured_fraction_theta_full 0.999
_diffrn_measured_fraction_theta_max 0.999
_diffrn_measurement_device_type 'Rigaku RAXIS-RAPID Imaging Plate'
_diffrn_measurement_method \w
_diffrn_radiation_monochromator graphite
_diffrn_radiation_source 'rotating-anode X-ray tube'
_diffrn_radiation_type MoK\a
_diffrn_radiation_wavelength 0.71073
_diffrn_reflns_av_R_equivalents 0.1272
_diffrn_reflns_av_sigmaI/netI 0.0634
_diffrn_reflns_limit_h_max 19
_diffrn_reflns_limit_h_min -19
_diffrn_reflns_limit_k_max 10
_diffrn_reflns_limit_k_min -11
_diffrn_reflns_limit_l_max 24
_diffrn_reflns_limit_l_min -24
_diffrn_reflns_number 30653
_diffrn_reflns_theta_full 27.48
_diffrn_reflns_theta_max 27.48
_diffrn_reflns_theta_min 1.16
_exptl_absorpt_coefficient_mu 6.509
_exptl_absorpt_correction_T_max 0.6586
_exptl_absorpt_correction_T_min 0.3285
_exptl_absorpt_correction_type numerical
_exptl_absorpt_process_details 'NUMABS (Higashi, 1999)'
_exptl_crystal_colour yellow
_exptl_crystal_density_diffrn 1.854
_exptl_crystal_density_method 'not measured'
_exptl_crystal_description platelet
_exptl_crystal_F_000 1232
_exptl_crystal_size_max 0.22
_exptl_crystal_size_mid 0.15
_exptl_crystal_size_min 0.07
_refine_diff_density_max 7.607
_refine_diff_density_min -2.188
_refine_diff_density_rms 0.270
_refine_ls_extinction_method none
_refine_ls_goodness_of_fit_ref 1.133
_refine_ls_hydrogen_treatment constr
_refine_ls_matrix_type full
_refine_ls_number_parameters 262
_refine_ls_number_reflns 5218
_refine_ls_number_restraints 0
_refine_ls_restrained_S_all 1.133
_refine_ls_R_factor_all 0.0795
_refine_ls_R_factor_gt 0.0668
_refine_ls_shift/su_max 0.001
_refine_ls_shift/su_mean 0.000
_refine_ls_structure_factor_coef Fsqd
_refine_ls_weighting_details 'calc w=1/[\s^2^(Fo^2^)+(0.0612P)^2^+36.3058P] where P=(Fo^2^+2Fc^2^)/3'
_refine_ls_weighting_scheme calc
_refine_ls_wR_factor_gt 0.1564
_refine_ls_wR_factor_ref 0.1633
_reflns_number_gt 4534
_reflns_number_total 5218
_reflns_threshold_expression >2sigma(I)
_cod_data_source_file ja506018f_si_002.cif
_cod_data_source_block Cp*(CO)3WGeCl(MeIMe)_1c
_cod_depositor_comments 'Adding full bibliography for 4122725--4122730.cif.'
_cod_original_sg_symbol_H-M P21/a
_cod_database_code 4122727

loop_
_symmetry_equiv_pos_as_xyz
'x, y, z'
'-x+1/2, y+1/2, -z'
'-x, -y, -z'
'x-1/2, -y-1/2, z'

loop_
_atom_site_label
_atom_site_type_symbol
_atom_site_fract_x
_atom_site_fract_y
_atom_site_fract_z
_atom_site_U_iso_or_equiv
_atom_site_adp_type
_atom_site_occupancy
_atom_site_symmetry_multiplicity
_atom_site_calc_flag
_atom_site_refinement_flags
W1 W 0.76849(3) 0.41283(5) 0.67152(2) 0.02467(14) Uani 1 1 d .
Ge1 Ge 0.81184(7) 0.32638(12) 0.82097(6) 0.0243(2) Uani 1 1 d .
Cl1 Cl 0.8639(2) 0.5423(3) 0.89980(15) 0.0350(6) Uani 1 1 d .
N1 N 1.0320(6) 0.2578(9) 0.8961(4) 0.0235(16) Uani 1 1 d .
N2 N 0.9433(6) 0.0557(9) 0.8761(5) 0.0239(16) Uani 1 1 d .
O1 O 0.9292(6) 0.6454(11) 0.7567(5) 0.045(2) Uani 1 1 d .
O2 O 0.8844(7) 0.4352(12) 0.5637(5) 0.052(2) Uani 1 1 d .
O3 O 0.8554(7) 0.0796(9) 0.6877(5) 0.0406(19) Uani 1 1 d .
C1 C 0.8715(8) 0.5549(12) 0.7296(6) 0.032(2) Uani 1 1 d .
C2 C 0.8421(8) 0.4274(14) 0.6049(6) 0.037(2) Uani 1 1 d .
C3 C 0.8260(8) 0.2047(14) 0.6847(6) 0.033(2) Uani 1 1 d .
C4 C 0.6275(8) 0.5080(16) 0.6875(6) 0.039(3) Uani 1 1 d .
C5 C 0.6452(8) 0.6006(14) 0.6310(7) 0.039(3) Uani 1 1 d .
C6 C 0.6371(8) 0.4974(16) 0.5684(6) 0.038(3) Uani 1 1 d .
C7 C 0.6162(7) 0.3458(14) 0.5880(6) 0.035(2) Uani 1 1 d .
C8 C 0.6111(7) 0.3561(16) 0.6622(7) 0.039(3) Uani 1 1 d .
C9 C 0.6166(11) 0.575(2) 0.7584(9) 0.070(5) Uani 1 1 d .
H1 H 0.6294 0.4938 0.7976 0.105 Uiso 1 1 calc R
H2 H 0.5517 0.6133 0.7459 0.105 Uiso 1 1 calc R
H3 H 0.6615 0.6604 0.7778 0.105 Uiso 1 1 calc R
C10 C 0.6613(12) 0.7744(15) 0.6327(10) 0.065(4) Uani 1 1 d .
H4 H 0.7140 0.8023 0.6795 0.098 Uiso 1 1 calc R
H5 H 0.6037 0.8284 0.6314 0.098 Uiso 1 1 calc R
H6 H 0.6768 0.8049 0.5881 0.098 Uiso 1 1 calc R
C11 C 0.6405(9) 0.5443(18) 0.4915(7) 0.050(3) Uani 1 1 d .
H7 H 0.5761 0.5666 0.4561 0.074 Uiso 1 1 calc R
H8 H 0.6676 0.4595 0.4711 0.074 Uiso 1 1 calc R
H9 H 0.6799 0.6373 0.4976 0.074 Uiso 1 1 calc R
C12 C 0.5929(10) 0.2046(17) 0.5364(8) 0.053(3) Uani 1 1 d .
H10 H 0.5242 0.1993 0.5090 0.079 Uiso 1 1 calc R
H11 H 0.6142 0.1107 0.5674 0.079 Uiso 1 1 calc R
H12 H 0.6251 0.2125 0.4996 0.079 Uiso 1 1 calc R
C13 C 0.5812(9) 0.2231(18) 0.7013(8) 0.052(3) Uani 1 1 d .
H13 H 0.5157 0.2394 0.6983 0.077 Uiso 1 1 calc R
H14 H 0.6231 0.2184 0.7551 0.077 Uiso 1 1 calc R
H15 H 0.5853 0.1253 0.6759 0.077 Uiso 1 1 calc R
C14 C 0.9419(7) 0.2120(10) 0.8620(5) 0.0212(18) Uani 1 1 d .
C15 C 1.0906(7) 0.1332(12) 0.9320(5) 0.0241(19) Uani 1 1 d .
C16 C 1.0351(7) 0.0063(12) 0.9181(6) 0.026(2) Uani 1 1 d .
C17 C 1.0694(7) 0.4158(11) 0.8944(6) 0.028(2) Uani 1 1 d .
H16 H 1.0865 0.4632 0.9451 0.043 Uiso 1 1 calc R
H17 H 1.0208 0.4790 0.8569 0.043 Uiso 1 1 calc R
H18 H 1.1257 0.4098 0.8802 0.043 Uiso 1 1 calc R
C18 C 1.1938(7) 0.1545(13) 0.9755(7) 0.035(2) Uani 1 1 d .
H19 H 1.2258 0.1822 0.9401 0.052 Uiso 1 1 calc R
H20 H 1.2206 0.0576 1.0018 0.052 Uiso 1 1 calc R
H21 H 1.2029 0.2376 1.0131 0.052 Uiso 1 1 calc R
C19 C 1.0594(8) -0.1583(13) 0.9402(6) 0.035(2) Uani 1 1 d .
H22 H 1.0267 -0.1921 0.9742 0.052 Uiso 1 1 calc R
H23 H 1.1280 -0.1680 0.9667 0.052 Uiso 1 1 calc R
H24 H 1.0394 -0.2234 0.8943 0.052 Uiso 1 1 calc R
C20 C 0.8611(8) -0.0458(13) 0.8490(6) 0.034(2) Uani 1 1 d .
H25 H 0.8687 -0.1191 0.8116 0.051 Uiso 1 1 calc R
H26 H 0.8039 0.0166 0.8248 0.051 Uiso 1 1 calc R
H27 H 0.8552 -0.1032 0.8922 0.051 Uiso 1 1 calc R

loop_
_atom_site_aniso_label
_atom_site_aniso_U_11
_atom_site_aniso_U_22
_atom_site_aniso_U_33
_atom_site_aniso_U_23
_atom_site_aniso_U_13
_atom_site_aniso_U_12
W1 0.0225(2) 0.0276(2) 0.0204(2) 0.00063(16) 0.00334(14) 0.00241(16)
Ge1 0.0272(5) 0.0216(5) 0.0228(5) 0.0013(4) 0.0075(4) 0.0004(4)
Cl1 0.0500(15) 0.0260(12) 0.0294(12) -0.0056(10) 0.0149(11) -0.0031(11)
N1 0.027(4) 0.021(4) 0.023(4) -0.004(3) 0.010(3) -0.001(3)
N2 0.027(4) 0.018(4) 0.025(4) -0.004(3) 0.008(3) -0.004(3)
O1 0.044(5) 0.044(5) 0.037(4) 0.003(4) 0.005(4) -0.022(4)
O2 0.052(5) 0.065(6) 0.048(5) 0.017(5) 0.028(4) 0.012(5)
O3 0.059(5) 0.028(4) 0.034(4) -0.001(3) 0.016(4) 0.006(4)
C1 0.043(6) 0.028(5) 0.021(4) 0.009(4) 0.009(4) 0.003(5)
C2 0.041(6) 0.036(6) 0.031(5) 0.013(5) 0.011(5) 0.010(5)
C3 0.031(5) 0.037(6) 0.033(5) -0.002(5) 0.014(4) -0.002(5)
C4 0.029(5) 0.056(8) 0.027(5) 0.001(5) 0.005(4) 0.011(5)
C5 0.029(5) 0.039(6) 0.038(6) -0.003(5) -0.002(4) 0.007(5)
C6 0.027(5) 0.057(7) 0.024(5) 0.010(5) 0.004(4) 0.010(5)
C7 0.015(4) 0.042(6) 0.037(6) -0.008(5) -0.002(4) 0.004(4)
C8 0.018(5) 0.060(8) 0.036(6) 0.012(6) 0.006(4) 0.008(5)
C9 0.051(8) 0.103(14) 0.056(9) -0.020(9) 0.017(7) 0.028(9)
C10 0.079(10) 0.026(6) 0.068(10) -0.003(7) -0.002(8) 0.002(7)
C11 0.040(6) 0.069(9) 0.034(6) 0.010(6) 0.005(5) 0.007(6)
C12 0.052(8) 0.051(8) 0.042(7) -0.010(6) 0.001(6) 0.006(6)
C13 0.037(6) 0.065(9) 0.048(7) 0.011(7) 0.009(6) -0.005(6)
C14 0.029(5) 0.017(4) 0.018(4) 0.003(3) 0.009(3) -0.003(4)
C15 0.024(4) 0.029(5) 0.020(4) -0.004(4) 0.008(4) -0.001(4)
C16 0.026(5) 0.026(5) 0.026(5) 0.003(4) 0.010(4) 0.007(4)
C17 0.033(5) 0.023(5) 0.031(5) 0.001(4) 0.012(4) -0.008(4)
C18 0.031(5) 0.029(5) 0.043(6) 0.004(5) 0.013(5) 0.003(5)
C19 0.042(6) 0.030(5) 0.029(5) 0.005(5) 0.008(5) 0.012(5)
C20 0.038(6) 0.027(5) 0.035(6) -0.004(4) 0.010(5) -0.009(4)

loop_
_atom_type_symbol
_atom_type_description
_atom_type_scat_dispersion_real
_atom_type_scat_dispersion_imag
_atom_type_scat_source
C C 0.0033 0.0016 'International Tables Vol C Tables 4.2.6.8 and 6.1.1.4'
H H 0.0000 0.0000 'International Tables Vol C Tables 4.2.6.8 and 6.1.1.4'
Cl Cl 0.1484 0.1585 'International Tables Vol C Tables 4.2.6.8 and 6.1.1.4'
Ge Ge 0.1547 1.8001 'International Tables Vol C Tables 4.2.6.8 and 6.1.1.4'
N N 0.0061 0.0033 'International Tables Vol C Tables 4.2.6.8 and 6.1.1.4'
O O 0.0106 0.0060 'International Tables Vol C Tables 4.2.6.8 and 6.1.1.4'
W W -0.8490 6.8722 'International Tables Vol C Tables 4.2.6.8 and 6.1.1.4'

loop_
_geom_angle_atom_site_label_1
_geom_angle_atom_site_label_2
_geom_angle_atom_site_label_3
_geom_angle
C2 W1 C3 79.1(5)
C2 W1 C1 78.2(5)
C3 W1 C1 105.7(4)
C2 W1 C6 87.7(4)
C3 W1 C6 126.4(5)
C1 W1 C6 122.1(4)
C2 W1 C7 103.7(5)
C3 W1 C7 98.2(4)
C1 W1 C7 155.9(4)
C6 W1 C7 35.4(4)
C2 W1 C8 138.8(5)
C3 W1 C8 102.0(5)
C1 W1 C8 137.7(5)
C6 W1 C8 58.1(4)
C7 W1 C8 35.1(4)
C2 W1 C5 108.2(5)
C3 W1 C5 156.9(4)
C1 W1 C5 97.3(4)
C6 W1 C5 35.7(4)
C7 W1 C5 59.0(4)
C8 W1 C5 57.7(4)
C2 W1 C4 142.5(4)
C3 W1 C4 131.9(5)
C1 W1 C4 106.2(5)
C6 W1 C4 57.9(4)
C7 W1 C4 57.7(4)
C8 W1 C4 33.7(5)
C5 W1 C4 34.7(4)
C2 W1 Ge1 133.5(3)
C3 W1 Ge1 72.0(3)
C1 W1 Ge1 75.6(3)
C6 W1 Ge1 138.7(3)
C7 W1 Ge1 115.7(3)
C8 W1 Ge1 83.4(3)
C5 W1 Ge1 112.6(3)
C4 W1 Ge1 82.1(3)
C14 Ge1 Cl1 94.8(3)
C14 Ge1 W1 110.8(2)
Cl1 Ge1 W1 109.51(8)
C14 N1 C15 111.3(8)
C14 N1 C17 126.3(8)
C15 N1 C17 122.4(8)
C14 N2 C16 110.6(8)
C14 N2 C20 124.8(9)
C16 N2 C20 124.5(9)
O1 C1 W1 173.2(9)
O2 C2 W1 178.5(11)
O3 C3 W1 175.4(10)
C8 C4 C5 109.4(10)
C8 C4 C9 126.8(13)
C5 C4 C9 123.3(13)
C8 C4 W1 72.0(6)
C5 C4 W1 71.8(6)
C9 C4 W1 128.5(8)
C4 C5 C6 106.1(11)
C4 C5 C10 127.6(13)
C6 C5 C10 126.2(13)
C4 C5 W1 73.5(6)
C6 C5 W1 70.7(6)
C10 C5 W1 124.3(9)
C7 C6 C5 108.5(10)
C7 C6 C11 125.3(12)
C5 C6 C11 126.0(12)
C7 C6 W1 72.6(6)
C5 C6 W1 73.7(6)
C11 C6 W1 124.2(8)
C6 C7 C8 106.8(11)
C6 C7 C12 126.5(11)
C8 C7 C12 126.3(12)
C6 C7 W1 72.0(6)
C8 C7 W1 73.4(6)
C12 C7 W1 124.9(8)
C4 C8 C7 109.2(11)
C4 C8 C13 126.7(11)
C7 C8 C13 123.8(12)
C4 C8 W1 74.2(7)
C7 C8 W1 71.4(6)
C13 C8 W1 125.9(8)
N1 C14 N2 104.8(8)
N1 C14 Ge1 134.4(7)
N2 C14 Ge1 118.9(7)
C16 C15 N1 106.7(8)
C16 C15 C18 131.6(10)
N1 C15 C18 121.7(9)
C15 C16 N2 106.7(8)
C15 C16 C19 130.3(9)
N2 C16 C19 123.0(9)

loop_
_geom_bond_atom_site_label_1
_geom_bond_atom_site_label_2
_geom_bond_distance
W1 C2 1.950(11)
W1 C3 1.969(12)
W1 C1 1.973(12)
W1 C6 2.336(10)
W1 C7 2.344(10)
W1 C8 2.370(11)
W1 C5 2.376(11)
W1 C4 2.398(11)
W1 Ge1 2.7413(11)
Ge1 C14 2.083(10)
Ge1 Cl1 2.330(3)
N1 C14 1.339(12)
N1 C15 1.401(13)
N1 C17 1.478(12)
N2 C14 1.371(11)
N2 C16 1.394(12)
N2 C20 1.453(13)
O1 C1 1.143(14)
O2 C2 1.168(14)
O3 C3 1.159(14)
C4 C8 1.383(19)
C4 C5 1.424(18)
C4 C9 1.510(18)
C5 C6 1.443(17)
C5 C10 1.516(17)
C6 C7 1.422(18)
C6 C11 1.514(16)
C7 C8 1.423(16)
C7 C12 1.514(17)
C8 C13 1.514(18)
C15 C16 1.345(14)
C15 C18 1.489(14)
C16 C19 1.486(14)

loop_
_geom_torsion_atom_site_label_1
_geom_torsion_atom_site_label_2
_geom_torsion_atom_site_label_3
_geom_torsion_atom_site_label_4
_geom_torsion
C2 W1 Ge1 C14 -14.6(6)
C3 W1 Ge1 C14 39.8(4)
C1 W1 Ge1 C14 -72.3(4)
C6 W1 Ge1 C14 165.0(6)
C7 W1 Ge1 C14 130.4(4)
C8 W1 Ge1 C14 144.7(4)
C5 W1 Ge1 C14 -164.3(4)
C4 W1 Ge1 C14 178.7(4)
C2 W1 Ge1 Cl1 88.7(5)
C3 W1 Ge1 Cl1 143.1(3)
C1 W1 Ge1 Cl1 31.0(3)
C6 W1 Ge1 Cl1 -91.7(5)
C7 W1 Ge1 Cl1 -126.3(3)
C8 W1 Ge1 Cl1 -112.0(4)
C5 W1 Ge1 Cl1 -61.1(3)
C4 W1 Ge1 Cl1 -78.0(3)
C2 W1 C1 O1 50(9)
C3 W1 C1 O1 125(9)
C6 W1 C1 O1 -30(9)
C7 W1 C1 O1 -48(9)
C8 W1 C1 O1 -106(9)
C5 W1 C1 O1 -58(9)
C4 W1 C1 O1 -92(9)
Ge1 W1 C1 O1 -169(9)
C3 W1 C2 O2 95(39)
C1 W1 C2 O2 -157(39)
C6 W1 C2 O2 -33(39)
C7 W1 C2 O2 -1(39)
C8 W1 C2 O2 -1(39)
C5 W1 C2 O2 -63(39)
C4 W1 C2 O2 -55(39)
Ge1 W1 C2 O2 147(39)
C2 W1 C3 O3 -77(12)
C1 W1 C3 O3 -151(12)
C6 W1 C3 O3 2(12)
C7 W1 C3 O3 26(12)
C8 W1 C3 O3 61(12)
C5 W1 C3 O3 34(13)
C4 W1 C3 O3 79(12)
Ge1 W1 C3 O3 140(12)
C2 W1 C4 C8 105.9(10)
C3 W1 C4 C8 -32.8(9)
C1 W1 C4 C8 -162.4(7)
C6 W1 C4 C8 79.4(7)
C7 W1 C4 C8 37.3(7)
C5 W1 C4 C8 118.3(10)
Ge1 W1 C4 C8 -89.9(6)
C2 W1 C4 C5 -12.4(12)
C3 W1 C4 C5 -151.1(7)
C1 W1 C4 C5 79.3(7)
C6 W1 C4 C5 -38.9(7)
C7 W1 C4 C5 -81.0(7)
C8 W1 C4 C5 -118.3(10)
Ge1 W1 C4 C5 151.7(7)
C2 W1 C4 C9 -130.9(14)
C3 W1 C4 C9 90.3(15)
C1 W1 C4 C9 -39.3(15)
C6 W1 C4 C9 -157.4(16)
C7 W1 C4 C9 160.5(16)
C8 W1 C4 C9 123.1(17)
C5 W1 C4 C9 -118.5(17)
Ge1 W1 C4 C9 33.2(14)
C8 C4 C5 C6 1.0(12)
C9 C4 C5 C6 -171.8(11)
W1 C4 C5 C6 63.6(7)
C8 C4 C5 C10 176.5(12)
C9 C4 C5 C10 3.7(19)
W1 C4 C5 C10 -120.9(13)
C8 C4 C5 W1 -62.6(8)
C9 C4 C5 W1 124.6(11)
C2 W1 C5 C4 172.1(7)
C3 W1 C5 C4 66.5(14)
C1 W1 C5 C4 -108.0(7)
C6 W1 C5 C4 114.2(10)
C7 W1 C5 C4 76.8(8)
C8 W1 C5 C4 35.3(7)
Ge1 W1 C5 C4 -30.5(7)
C2 W1 C5 C6 57.9(8)
C3 W1 C5 C6 -47.7(15)
C1 W1 C5 C6 137.8(7)
C7 W1 C5 C6 -37.4(7)
C8 W1 C5 C6 -78.9(8)
C4 W1 C5 C6 -114.2(10)
Ge1 W1 C5 C6 -144.7(6)
C2 W1 C5 C10 -63.3(13)
C3 W1 C5 C10 -168.9(12)
C1 W1 C5 C10 16.6(12)
C6 W1 C5 C10 -121.2(15)
C7 W1 C5 C10 -158.6(14)
C8 W1 C5 C10 159.9(14)
C4 W1 C5 C10 124.6(15)
Ge1 W1 C5 C10 94.0(12)
C4 C5 C6 C7 -0.7(12)
C10 C5 C6 C7 -176.3(12)
W1 C5 C6 C7 64.8(7)
C4 C5 C6 C11 173.7(11)
C10 C5 C6 C11 -1.9(19)
W1 C5 C6 C11 -120.8(11)
C4 C5 C6 W1 -65.5(7)
C10 C5 C6 W1 118.9(13)
C2 W1 C6 C7 117.7(7)
C3 W1 C6 C7 42.9(8)
C1 W1 C6 C7 -167.8(6)
C8 W1 C6 C7 -38.1(7)
C5 W1 C6 C7 -115.9(10)
C4 W1 C6 C7 -78.1(7)
Ge1 W1 C6 C7 -62.0(8)
C2 W1 C6 C5 -126.4(8)
C3 W1 C6 C5 158.9(7)
C1 W1 C6 C5 -51.8(8)
C7 W1 C6 C5 115.9(10)
C8 W1 C6 C5 77.8(8)
C4 W1 C6 C5 37.8(7)
Ge1 W1 C6 C5 53.9(9)
C2 W1 C6 C11 -3.6(12)
C3 W1 C6 C11 -78.3(13)
C1 W1 C6 C11 71.0(12)
C7 W1 C6 C11 -121.2(14)
C8 W1 C6 C11 -159.3(14)
C5 W1 C6 C11 122.8(15)
C4 W1 C6 C11 160.6(14)
Ge1 W1 C6 C11 176.7(9)
C5 C6 C7 C8 0.2(11)
C11 C6 C7 C8 -174.3(10)
W1 C6 C7 C8 65.7(7)
C5 C6 C7 C12 173.9(11)
C11 C6 C7 C12 -0.5(17)
W1 C6 C7 C12 -120.6(11)
C5 C6 C7 W1 -65.5(7)
C11 C6 C7 W1 120.0(11)
C2 W1 C7 C6 -65.6(7)
C3 W1 C7 C6 -146.4(7)
C1 W1 C7 C6 26.1(13)
C8 W1 C7 C6 114.5(10)
C5 W1 C7 C6 37.7(7)
C4 W1 C7 C6 78.7(7)
Ge1 W1 C7 C6 139.7(6)
C2 W1 C7 C8 179.9(8)
C3 W1 C7 C8 99.2(8)
C1 W1 C7 C8 -88.4(12)
C6 W1 C7 C8 -114.5(10)
C5 W1 C7 C8 -76.8(8)
C4 W1 C7 C8 -35.8(7)
Ge1 W1 C7 C8 25.2(8)
C2 W1 C7 C12 56.8(12)
C3 W1 C7 C12 -24.0(12)
C1 W1 C7 C12 148.5(11)
C6 W1 C7 C12 122.4(14)
C8 W1 C7 C12 -123.1(15)
C5 W1 C7 C12 160.1(13)
C4 W1 C7 C12 -158.9(13)
Ge1 W1 C7 C12 -97.9(11)
C5 C4 C8 C7 -0.9(12)
C9 C4 C8 C7 171.6(11)
W1 C4 C8 C7 -63.3(7)
C5 C4 C8 C13 -174.3(10)
C9 C4 C8 C13 -1.8(19)
W1 C4 C8 C13 123.3(11)
C5 C4 C8 W1 62.5(8)
C9 C4 C8 W1 -125.0(12)
C6 C7 C8 C4 0.4(12)
C12 C7 C8 C4 -173.3(10)
W1 C7 C8 C4 65.1(8)
C6 C7 C8 C13 174.0(10)
C12 C7 C8 C13 0.3(17)
W1 C7 C8 C13 -121.2(10)
C6 C7 C8 W1 -64.7(7)
C12 C7 C8 W1 121.5(11)
C2 W1 C8 C4 -117.2(8)
C3 W1 C8 C4 155.7(7)
C1 W1 C8 C4 25.6(9)
C6 W1 C8 C4 -78.7(7)
C7 W1 C8 C4 -117.1(10)
C5 W1 C8 C4 -36.3(7)
Ge1 W1 C8 C4 85.7(6)
C2 W1 C8 C7 -0.1(11)
C3 W1 C8 C7 -87.3(8)
C1 W1 C8 C7 142.6(7)
C6 W1 C8 C7 38.4(7)
C5 W1 C8 C7 80.7(8)
C4 W1 C8 C7 117.1(10)
Ge1 W1 C8 C7 -157.3(7)
C2 W1 C8 C13 118.6(11)
C3 W1 C8 C13 31.4(12)
C1 W1 C8 C13 -98.7(12)
C6 W1 C8 C13 157.1(13)
C7 W1 C8 C13 118.7(15)
C5 W1 C8 C13 -160.6(13)
C4 W1 C8 C13 -124.2(14)
Ge1 W1 C8 C13 -38.6(11)
C15 N1 C14 N2 -0.2(10)
C17 N1 C14 N2 176.7(8)
C15 N1 C14 Ge1 162.8(7)
C17 N1 C14 Ge1 -20.3(14)
C16 N2 C14 N1 -0.9(10)
C20 N2 C14 N1 -179.0(9)
C16 N2 C14 Ge1 -167.2(6)
C20 N2 C14 Ge1 14.8(12)
Cl1 Ge1 C14 N1 -23.8(9)
W1 Ge1 C14 N1 89.2(9)
Cl1 Ge1 C14 N2 137.4(7)
W1 Ge1 C14 N2 -109.6(7)
C14 N1 C15 C16 1.3(10)
C17 N1 C15 C16 -175.7(8)
C14 N1 C15 C18 -178.7(9)
C17 N1 C15 C18 4.3(14)
N1 C15 C16 N2 -1.8(10)
C18 C15 C16 N2 178.2(10)
N1 C15 C16 C19 178.2(10)
C18 C15 C16 C19 -1.9(18)
C14 N2 C16 C15 1.8(11)
C20 N2 C16 C15 179.8(9)
C14 N2 C16 C19 -178.2(9)
C20 N2 C16 C19 -0.2(15)
